data_4088862
loop_
_publ_author_name
'Alashkar, Nour'
'Dietz, Christina'
'Baba Haj, Samer'
'Hiller, Wolf'
'Jurkschat, Klaus'

_publ_section_title
;
 Unsymmetrical Bicentric Organotin Lewis Acids
 {Me2N(CH2)3}Ph(X)Sn(CH2)nSnPh2X (X = F, I; n = 1, 3): Syntheses and
 Structures
;
_journal_issue 16
_journal_name_full Organometallics
_journal_page_first 2738
_journal_paper_doi 10.1021/acs.organomet.6b00500
_journal_volume 35
_journal_year 2016
_chemical_formula_moiety '0.9(C30 H34 I N Sn2), 0.1(C24 H29 I2 N Sn2)'
_chemical_formula_sum 'C29.4 H33.5 I1.1 N Sn2'
_chemical_formula_weight 777.84
_space_group_crystal_system monoclinic
_space_group_IT_number 14
_space_group_name_Hall '-P 2ybc'
_space_group_name_H-M_alt 'P 1 21/c 1'
_atom_sites_solution_hydrogens geom
_audit_creation_method SHELXL-2014/7
_cell_angle_alpha 90
_cell_angle_beta 99.430(4)
_cell_angle_gamma 90
_cell_formula_units_Z 4
_cell_length_a 10.3926(4)
_cell_length_b 11.7904(4)
_cell_length_c 23.7767(8)
_cell_measurement_reflns_used 9484
_cell_measurement_temperature 173(2)
_cell_measurement_theta_max 29.1619
_cell_measurement_theta_min 2.2901
_cell_volume 2874.06(18)
_computing_cell_refinement 'CrysAlisPro, Agilent Technologies, Version 1.171.33.55'
_computing_data_collection 'CrysAlisPro, Agilent Technologies, Version 1.171.33.55'
_computing_data_reduction 'CrysAlisPro, Agilent Technologies, Version 1.171.33.55'
_computing_molecular_graphics 'SHELXP-97 (Sheldrick, 1997)'
_computing_publication_material 'enCIFer Version 1.5'
_computing_structure_refinement 'SHELXL-2014/7 (Sheldrick, 2014)'
_computing_structure_solution 'SHELXS-97 (Sheldrick, 1990)'
_diffrn_ambient_temperature 173(2)
_diffrn_measured_fraction_theta_full 0.999
_diffrn_measured_fraction_theta_max 0.999
_diffrn_measurement_device_type 'XcaliburS CCD Diffractometer'
_diffrn_measurement_method '\w und \y scan'
_diffrn_radiation_monochromator graphite
_diffrn_radiation_source 'fine-focus sealed tube'
_diffrn_radiation_type MoK\a
_diffrn_radiation_wavelength 0.71073
_diffrn_reflns_av_R_equivalents 0.0490
_diffrn_reflns_av_unetI/netI 0.0558
_diffrn_reflns_Laue_measured_fraction_full 0.999
_diffrn_reflns_Laue_measured_fraction_max 0.999
_diffrn_reflns_limit_h_max 12
_diffrn_reflns_limit_h_min -12
_diffrn_reflns_limit_k_max 14
_diffrn_reflns_limit_k_min -14
_diffrn_reflns_limit_l_max 28
_diffrn_reflns_limit_l_min -28
_diffrn_reflns_number 22890
_diffrn_reflns_point_group_measured_fraction_full 0.999
_diffrn_reflns_point_group_measured_fraction_max 0.999
_diffrn_reflns_theta_full 25.242
_diffrn_reflns_theta_max 25.499
_diffrn_reflns_theta_min 2.415
_exptl_absorpt_coefficient_mu 2.937
_exptl_absorpt_correction_T_max 1.00000
_exptl_absorpt_correction_T_min 0.58054
_exptl_absorpt_correction_type multi-scan
_exptl_absorpt_process_details
;
CrysAlisPro, Oxford Diffraction Ltd.,
Version 1.171.33.55 (release 05-01-2010 CrysAlis171 .NET)
(compiled Jan  5 2010,16:28:46)
Empirical absorption correction using spherical harmonics,
 implemented in SCALE3 ABSPACK scaling algorithm.
;
_exptl_crystal_colour colourless
_exptl_crystal_density_diffrn 1.798
_exptl_crystal_description prism
_exptl_crystal_F_000 1501
_exptl_crystal_size_max 0.38
_exptl_crystal_size_mid 0.30
_exptl_crystal_size_min 0.10
_refine_diff_density_max 0.942
_refine_diff_density_min -0.671
_refine_diff_density_rms 0.104
_refine_ls_extinction_method none
_refine_ls_goodness_of_fit_ref 0.833
_refine_ls_hydrogen_treatment constr
_refine_ls_matrix_type full
_refine_ls_number_parameters 307
_refine_ls_number_reflns 5346
_refine_ls_number_restraints 6
_refine_ls_restrained_S_all 0.832
_refine_ls_R_factor_all 0.0478
_refine_ls_R_factor_gt 0.0291
_refine_ls_shift/su_max 0.001
_refine_ls_shift/su_mean 0.000
_refine_ls_structure_factor_coef Fsqd
_refine_ls_weighting_details 'w=1/[\s^2^(Fo^2^)+(0.0348P)^2^] where P=(Fo^2^+2Fc^2^)/3'
_refine_ls_weighting_scheme calc
_refine_ls_wR_factor_gt 0.0586
_refine_ls_wR_factor_ref 0.0614
_reflns_Friedel_coverage 0.000
_reflns_number_gt 3928
_reflns_number_total 5346
_reflns_threshold_expression 'I > 2\s(I)'
_cod_data_source_file om6b00500_si_002.cif
_cod_data_source_block 2046_compound-2
_cod_original_sg_symbol_H-M 'P 21/c'
_cod_original_formula_sum 'C29.40 H33.50 I1.10 N Sn2'
_cod_database_code 4088862
_shelx_shelxl_version_number 2014/7
_shelx_space_group_comment
;
The symmetry employed for this shelxl refinement is uniquely defined
by the following loop, which should always be used as a source of
symmetry information in preference to the above space-group names.
They are only intended as comments.
;

loop_
_space_group_symop_operation_xyz
'x, y, z'
'-x, y+1/2, -z+1/2'
'-x, -y, -z'
'x, -y-1/2, z-1/2'

loop_
_atom_site_label
_atom_site_type_symbol
_atom_site_fract_x
_atom_site_fract_y
_atom_site_fract_z
_atom_site_U_iso_or_equiv
_atom_site_adp_type
_atom_site_occupancy
_atom_site_site_symmetry_order
_atom_site_calc_flag
_atom_site_refinement_flags_posn
_atom_site_refinement_flags_adp
_atom_site_refinement_flags_occupancy
_atom_site_disorder_assembly
_atom_site_disorder_group
I1 I 0.28207(3) 0.06265(3) 0.27712(2) 0.03062(9) Uani 1 1 d . . . . .
Sn1 Sn 0.47499(3) 0.21802(3) 0.34412(2) 0.02008(8) Uani 1 1 d . . . . .
Sn2 Sn 0.29542(3) 0.14450(3) 0.45999(2) 0.02101(9) Uani 1 1 d . . . . .
N1 N 0.5820(4) 0.3766(3) 0.40296(15) 0.0234(9) Uani 1 1 d . . . . .
C1 C 0.4592(4) 0.1212(4) 0.41793(17) 0.0231(10) Uani 1 1 d . . . . .
H1A H 0.5369 0.1355 0.4456 0.028 Uiso 1 1 calc R U . . .
H1B H 0.4613 0.0417 0.4075 0.028 Uiso 1 1 calc R U . . .
C2 C 0.3692(4) 0.3595(4) 0.30536(19) 0.0277(11) Uani 1 1 d . . . . .
H2A H 0.3616 0.3534 0.2643 0.033 Uiso 1 1 calc R U . . .
H2B H 0.2819 0.3589 0.3148 0.033 Uiso 1 1 calc R U . . .
C3 C 0.4351(5) 0.4705(4) 0.3248(2) 0.0330(12) Uani 1 1 d . . . . .
H3A H 0.5062 0.4840 0.3037 0.040 Uiso 1 1 calc R U . . .
H3B H 0.3730 0.5319 0.3163 0.040 Uiso 1 1 calc R U . . .
C4 C 0.4873(5) 0.4699(4) 0.3872(2) 0.0366(13) Uani 1 1 d . . . . .
H4A H 0.5296 0.5419 0.3978 0.044 Uiso 1 1 calc R U . . .
H4B H 0.4155 0.4616 0.4083 0.044 Uiso 1 1 calc R U . . .
C5 C 0.5974(5) 0.3593(4) 0.46476(19) 0.0355(12) Uani 1 1 d . . . . .
H5A H 0.5169 0.3320 0.4746 0.053 Uiso 1 1 calc R U . . .
H5B H 0.6203 0.4298 0.4839 0.053 Uiso 1 1 calc R U . . .
H5C H 0.6651 0.3046 0.4762 0.053 Uiso 1 1 calc R U . . .
C6 C 0.7104(5) 0.4049(4) 0.3894(2) 0.0369(13) Uani 1 1 d . . . . .
H6A H 0.7028 0.4211 0.3495 0.055 Uiso 1 1 calc R U . . .
H6B H 0.7685 0.3419 0.3989 0.055 Uiso 1 1 calc R U . . .
H6C H 0.7442 0.4702 0.4110 0.055 Uiso 1 1 calc R U . . .
C11 C 0.6442(4) 0.1649(4) 0.31074(18) 0.0259(11) Uani 1 1 d . . . . .
C12 C 0.7004(5) 0.0612(4) 0.32783(19) 0.0317(12) Uani 1 1 d . . . . .
H12 H 0.6624 0.0163 0.3528 0.038 Uiso 1 1 calc R U . . .
C13 C 0.8108(5) 0.0231(5) 0.3090(2) 0.0435(14) Uani 1 1 d . . . . .
H13 H 0.8474 -0.0463 0.3215 0.052 Uiso 1 1 calc R U . . .
C14 C 0.8666(5) 0.0880(6) 0.2715(2) 0.0497(17) Uani 1 1 d . . . . .
H14 H 0.9411 0.0623 0.2585 0.060 Uiso 1 1 calc R U . . .
C15 C 0.8129(5) 0.1904(5) 0.2530(2) 0.0459(16) Uani 1 1 d . . . . .
H15 H 0.8499 0.2339 0.2272 0.055 Uiso 1 1 calc R U . . .
C16 C 0.7013(5) 0.2290(4) 0.2737(2) 0.0351(13) Uani 1 1 d . . . . .
H16 H 0.6657 0.2991 0.2619 0.042 Uiso 1 1 calc R U . . .
C21 C 0.1736(4) 0.2831(4) 0.42358(18) 0.0198(10) Uani 1 1 d . . . . .
C22 C 0.1860(5) 0.3872(4) 0.4520(2) 0.0330(12) Uani 1 1 d . . . . .
H22 H 0.2410 0.3934 0.4869 0.040 Uiso 1 1 calc R U . . .
C23 C 0.1177(5) 0.4801(4) 0.4289(2) 0.0452(14) Uani 1 1 d . . . . .
H23 H 0.1275 0.5491 0.4481 0.054 Uiso 1 1 calc R U . . .
C24 C 0.0355(5) 0.4725(5) 0.3780(2) 0.0416(14) Uani 1 1 d . . . . .
H24 H -0.0109 0.5357 0.3626 0.050 Uiso 1 1 calc R U . . .
C25 C 0.0223(4) 0.3702(4) 0.3498(2) 0.0332(12) Uani 1 1 d . . . . .
H25 H -0.0327 0.3641 0.3149 0.040 Uiso 1 1 calc R U . . .
C26 C 0.0906(4) 0.2764(4) 0.37331(18) 0.0274(11) Uani 1 1 d . . . . .
H26 H 0.0794 0.2072 0.3543 0.033 Uiso 1 1 calc R U . . .
C31 C 0.1924(4) -0.0122(4) 0.4648(2) 0.0248(11) Uani 1 1 d . . . . .
C32 C 0.1588(5) -0.0812(4) 0.4200(2) 0.0385(13) Uani 1 1 d . . . . .
H32 H 0.1763 -0.0595 0.3844 0.046 Uiso 1 1 calc R U . . .
C33 C 0.0983(6) -0.1847(5) 0.4258(3) 0.0531(17) Uani 1 1 d . . . . .
H33 H 0.0767 -0.2327 0.3947 0.064 Uiso 1 1 calc R U . . .
C34 C 0.0705(5) -0.2151(5) 0.4791(3) 0.0446(15) Uani 1 1 d . . . . .
H34 H 0.0291 -0.2837 0.4836 0.054 Uiso 1 1 calc R U . . .
C35 C 0.1032(5) -0.1460(5) 0.5238(3) 0.0424(14) Uani 1 1 d . . . . .
H35 H 0.0836 -0.1660 0.5592 0.051 Uiso 1 1 calc R U . . .
C36 C 0.1656(4) -0.0457(4) 0.5171(2) 0.0328(12) Uani 1 1 d . . . . .
H36 H 0.1904 0.0008 0.5486 0.039 Uiso 1 1 calc R U . . .
C41 C 0.3630(3) 0.1932(3) 0.54745(10) 0.0141(15) Uani 0.9 1 d G U P A 1
C42 C 0.4939(3) 0.1845(3) 0.57146(12) 0.0252(12) Uani 0.9 1 d G . P A 1
H42 H 0.5544 0.1588 0.5496 0.030 Uiso 0.9 1 calc R U P A 1
C43 C 0.5344(2) 0.2143(3) 0.62816(12) 0.0283(12) Uani 0.9 1 d G . P A 1
H43 H 0.6220 0.2084 0.6442 0.034 Uiso 0.9 1 calc R U P A 1
C44 C 0.4440(3) 0.2528(3) 0.66086(10) 0.0347(14) Uani 0.9 1 d G . P A 1
H44 H 0.4711 0.2727 0.6988 0.042 Uiso 0.9 1 calc R U P A 1
C45 C 0.3131(3) 0.2615(3) 0.63685(13) 0.0336(14) Uani 0.9 1 d G . P A 1
H45 H 0.2526 0.2873 0.6587 0.040 Uiso 0.9 1 calc R U P A 1
C46 C 0.2726(2) 0.2317(3) 0.58015(13) 0.0327(13) Uani 0.9 1 d G . P A 1
H46 H 0.1851 0.2376 0.5641 0.039 Uiso 0.9 1 calc R U P A 1
I2 I 0.3823(4) 0.2043(3) 0.57032(14) 0.0309(9) Uani 0.1 1 d . . P A 2

loop_
_atom_site_aniso_label
_atom_site_aniso_U_11
_atom_site_aniso_U_22
_atom_site_aniso_U_33
_atom_site_aniso_U_23
_atom_site_aniso_U_13
_atom_site_aniso_U_12
I1 0.03253(19) 0.02981(18) 0.03117(18) -0.00570(15) 0.01014(14) -0.00652(15)
Sn1 0.02292(18) 0.01759(16) 0.02173(16) 0.00127(14) 0.00960(13) 0.00066(14)
Sn2 0.02449(18) 0.02060(17) 0.01889(16) 0.00119(14) 0.00637(13) -0.00336(14)
N1 0.024(2) 0.018(2) 0.029(2) 0.0014(17) 0.0087(17) -0.0026(17)
C1 0.032(3) 0.020(3) 0.018(2) 0.003(2) 0.007(2) 0.003(2)
C2 0.029(3) 0.028(3) 0.026(2) 0.005(2) 0.005(2) 0.004(2)
C3 0.038(3) 0.023(3) 0.038(3) 0.005(2) 0.003(2) 0.003(2)
C4 0.038(3) 0.023(3) 0.051(3) -0.003(2) 0.012(3) 0.005(2)
C5 0.041(3) 0.035(3) 0.032(3) -0.002(2) 0.010(2) -0.012(3)
C6 0.029(3) 0.036(3) 0.047(3) -0.011(3) 0.012(3) -0.008(2)
C11 0.026(3) 0.032(3) 0.021(2) -0.005(2) 0.008(2) 0.001(2)
C12 0.031(3) 0.038(3) 0.027(3) -0.005(2) 0.005(2) 0.004(2)
C13 0.034(3) 0.057(4) 0.038(3) -0.012(3) 0.002(3) 0.011(3)
C14 0.023(3) 0.074(5) 0.051(4) -0.038(4) 0.003(3) 0.000(3)
C15 0.034(3) 0.069(4) 0.040(3) -0.019(3) 0.020(3) -0.027(3)
C16 0.037(3) 0.037(3) 0.034(3) -0.013(2) 0.014(2) -0.009(3)
C21 0.022(2) 0.016(2) 0.026(2) 0.000(2) 0.017(2) -0.005(2)
C22 0.034(3) 0.031(3) 0.033(3) -0.004(2) 0.001(2) 0.000(2)
C23 0.046(4) 0.023(3) 0.063(4) -0.008(3) -0.001(3) 0.006(3)
C24 0.031(3) 0.034(3) 0.058(4) 0.005(3) 0.002(3) 0.007(3)
C25 0.023(3) 0.045(3) 0.031(3) 0.007(3) 0.003(2) 0.001(2)
C26 0.029(3) 0.028(3) 0.026(2) -0.002(2) 0.009(2) -0.002(2)
C31 0.018(2) 0.023(3) 0.036(3) 0.010(2) 0.013(2) 0.004(2)
C32 0.033(3) 0.030(3) 0.057(4) 0.006(3) 0.020(3) -0.006(3)
C33 0.060(4) 0.031(3) 0.072(4) -0.020(3) 0.021(4) -0.010(3)
C34 0.034(3) 0.024(3) 0.082(4) 0.016(3) 0.028(3) 0.002(3)
C35 0.039(3) 0.031(3) 0.064(4) 0.024(3) 0.025(3) 0.009(3)
C36 0.025(3) 0.034(3) 0.041(3) 0.011(2) 0.010(2) 0.005(2)
C41 0.0148(17) 0.0145(17) 0.0128(18) 0.0009(10) 0.0021(10) -0.0009(9)
C42 0.041(4) 0.016(3) 0.019(3) 0.005(2) 0.005(3) 0.000(2)
C43 0.031(3) 0.024(3) 0.028(3) 0.007(2) -0.001(2) 0.005(3)
C44 0.052(4) 0.030(3) 0.023(3) 0.003(2) 0.010(3) -0.005(3)
C45 0.033(3) 0.043(4) 0.028(3) -0.001(3) 0.015(3) -0.001(3)
C46 0.033(3) 0.041(4) 0.023(3) 0.005(3) 0.002(3) 0.004(3)
I2 0.061(3) 0.0192(18) 0.0125(18) -0.0033(14) 0.0060(18) -0.0150(18)

loop_
_atom_type_symbol
_atom_type_description
_atom_type_scat_dispersion_real
_atom_type_scat_dispersion_imag
_atom_type_scat_source
C C 0.0033 0.0016 'International Tables Vol C Tables 4.2.6.8 and 6.1.1.4'
H H 0.0000 0.0000 'International Tables Vol C Tables 4.2.6.8 and 6.1.1.4'
N N 0.0061 0.0033 'International Tables Vol C Tables 4.2.6.8 and 6.1.1.4'
Sn Sn -0.6537 1.4246 'International Tables Vol C Tables 4.2.6.8 and 6.1.1.4'
I I -0.4742 1.8119 'International Tables Vol C Tables 4.2.6.8 and 6.1.1.4'

loop_
_geom_angle_atom_site_label_1
_geom_angle_atom_site_label_2
_geom_angle_atom_site_label_3
_geom_angle
C1 Sn1 C2 132.60(17)
C1 Sn1 C11 109.20(17)
C2 Sn1 C11 117.89(17)
C1 Sn1 N1 91.58(15)
C2 Sn1 N1 78.78(15)
C11 Sn1 N1 96.31(15)
C1 Sn1 I1 88.56(13)
C2 Sn1 I1 89.76(13)
C11 Sn1 I1 98.26(12)
N1 Sn1 I1 164.51(8)
C1 Sn2 C31 110.96(16)
C1 Sn2 C21 111.77(15)
C31 Sn2 C21 114.07(16)
C1 Sn2 C41 109.13(15)
C31 Sn2 C41 105.29(16)
C21 Sn2 C41 105.15(15)
C1 Sn2 I2 108.77(15)
C31 Sn2 I2 105.12(14)
C21 Sn2 I2 105.67(14)
C6 N1 C5 107.4(4)
C6 N1 C4 111.5(4)
C5 N1 C4 108.4(3)
C6 N1 Sn1 112.8(3)
C5 N1 Sn1 115.1(3)
C4 N1 Sn1 101.4(3)
Sn1 C1 Sn2 119.7(2)
Sn1 C1 H1A 107.4
Sn2 C1 H1A 107.4
Sn1 C1 H1B 107.4
Sn2 C1 H1B 107.4
H1A C1 H1B 106.9
C3 C2 Sn1 111.7(3)
C3 C2 H2A 109.3
Sn1 C2 H2A 109.3
C3 C2 H2B 109.3
Sn1 C2 H2B 109.3
H2A C2 H2B 107.9
C4 C3 C2 111.8(4)
C4 C3 H3A 109.3
C2 C3 H3A 109.3
C4 C3 H3B 109.3
C2 C3 H3B 109.3
H3A C3 H3B 107.9
N1 C4 C3 111.9(4)
N1 C4 H4A 109.2
C3 C4 H4A 109.2
N1 C4 H4B 109.2
C3 C4 H4B 109.2
H4A C4 H4B 107.9
N1 C5 H5A 109.5
N1 C5 H5B 109.5
H5A C5 H5B 109.5
N1 C5 H5C 109.5
H5A C5 H5C 109.5
H5B C5 H5C 109.5
N1 C6 H6A 109.5
N1 C6 H6B 109.5
H6A C6 H6B 109.5
N1 C6 H6C 109.5
H6A C6 H6C 109.5
H6B C6 H6C 109.5
C16 C11 C12 118.0(4)
C16 C11 Sn1 123.2(4)
C12 C11 Sn1 118.8(3)
C13 C12 C11 121.8(5)
C13 C12 H12 119.1
C11 C12 H12 119.1
C14 C13 C12 119.6(6)
C14 C13 H13 120.2
C12 C13 H13 120.2
C15 C14 C13 120.4(5)
C15 C14 H14 119.8
C13 C14 H14 119.8
C14 C15 C16 119.2(5)
C14 C15 H15 120.4
C16 C15 H15 120.4
C11 C16 C15 121.0(5)
C11 C16 H16 119.5
C15 C16 H16 119.5
C26 C21 C22 118.3(4)
C26 C21 Sn2 123.7(3)
C22 C21 Sn2 118.0(3)
C23 C22 C21 120.5(5)
C23 C22 H22 119.8
C21 C22 H22 119.8
C24 C23 C22 120.7(5)
C24 C23 H23 119.6
C22 C23 H23 119.6
C23 C24 C25 119.2(5)
C23 C24 H24 120.4
C25 C24 H24 120.4
C24 C25 C26 120.1(5)
C24 C25 H25 120.0
C26 C25 H25 120.0
C21 C26 C25 121.3(5)
C21 C26 H26 119.4
C25 C26 H26 119.4
C32 C31 C36 118.6(5)
C32 C31 Sn2 123.2(3)
C36 C31 Sn2 118.1(4)
C31 C32 C33 121.1(5)
C31 C32 H32 119.4
C33 C32 H32 119.4
C32 C33 C34 118.8(5)
C32 C33 H33 120.6
C34 C33 H33 120.6
C35 C34 C33 120.1(5)
C35 C34 H34 119.9
C33 C34 H34 119.9
C34 C35 C36 119.8(5)
C34 C35 H35 120.1
C36 C35 H35 120.1
C35 C36 C31 121.5(5)
C35 C36 H36 119.3
C31 C36 H36 119.3
C42 C41 C46 120.0
C42 C41 Sn2 121.17(17)
C46 C41 Sn2 118.82(17)
C41 C42 C43 120.0
C41 C42 H42 120.0
C43 C42 H42 120.0
C44 C43 C42 120.0
C44 C43 H43 120.0
C42 C43 H43 120.0
C43 C44 C45 120.0
C43 C44 H44 120.0
C45 C44 H44 120.0
C44 C45 C46 120.0
C44 C45 H45 120.0
C46 C45 H45 120.0
C45 C46 C41 120.0
C45 C46 H46 120.0
C41 C46 H46 120.0

loop_
_geom_bond_atom_site_label_1
_geom_bond_atom_site_label_2
_geom_bond_distance
I1 Sn1 2.9777(4)
Sn1 C1 2.123(4)
Sn1 C2 2.124(4)
Sn1 C11 2.138(4)
Sn1 N1 2.486(4)
Sn2 C1 2.128(4)
Sn2 C31 2.148(5)
Sn2 C21 2.160(4)
Sn2 C41 2.161(2)
Sn2 I2 2.723(4)
N1 C6 1.461(5)
N1 C5 1.466(5)
N1 C4 1.483(6)
C1 H1A 0.9700
C1 H1B 0.9700
C2 C3 1.513(6)
C2 H2A 0.9700
C2 H2B 0.9700
C3 C4 1.494(7)
C3 H3A 0.9700
C3 H3B 0.9700
C4 H4A 0.9700
C4 H4B 0.9700
C5 H5A 0.9600
C5 H5B 0.9600
C5 H5C 0.9600
C6 H6A 0.9600
C6 H6B 0.9600
C6 H6C 0.9600
C11 C16 1.368(6)
C11 C12 1.386(6)
C12 C13 1.374(6)
C12 H12 0.9300
C13 C14 1.373(8)
C13 H13 0.9300
C14 C15 1.372(8)
C14 H14 0.9300
C15 C16 1.407(7)
C15 H15 0.9300
C16 H16 0.9300
C21 C26 1.357(6)
C21 C22 1.396(6)
C22 C23 1.371(7)
C22 H22 0.9300
C23 C24 1.364(7)
C23 H23 0.9300
C24 C25 1.376(7)
C24 H24 0.9300
C25 C26 1.382(6)
C25 H25 0.9300
C26 H26 0.9300
C31 C32 1.341(7)
C31 C36 1.376(6)
C32 C33 1.390(7)
C32 H32 0.9300
C33 C34 1.391(7)
C33 H33 0.9300
C34 C35 1.338(7)
C34 H34 0.9300
C35 C36 1.370(7)
C35 H35 0.9300
C36 H36 0.9300
C41 C42 1.3900
C41 C46 1.3900
C42 C43 1.3900
C42 H42 0.9300
C43 C44 1.3900
C43 H43 0.9300
C44 C45 1.3900
C44 H44 0.9300
C45 C46 1.3900
C45 H45 0.9300
C46 H46 0.9300

loop_
_geom_torsion_atom_site_label_1
_geom_torsion_atom_site_label_2
_geom_torsion_atom_site_label_3
_geom_torsion_atom_site_label_4
_geom_torsion
Sn1 C2 C3 C4 -41.1(5)
C6 N1 C4 C3 79.3(5)
C5 N1 C4 C3 -162.7(4)
Sn1 N1 C4 C3 -41.1(4)
C2 C3 C4 N1 58.2(5)
C16 C11 C12 C13 0.6(7)
Sn1 C11 C12 C13 -178.6(4)
C11 C12 C13 C14 -1.0(8)
C12 C13 C14 C15 0.2(8)
C13 C14 C15 C16 0.9(8)
C12 C11 C16 C15 0.6(7)
Sn1 C11 C16 C15 179.8(3)
C14 C15 C16 C11 -1.4(7)
C26 C21 C22 C23 -1.3(7)
Sn2 C21 C22 C23 175.5(4)
C21 C22 C23 C24 0.7(8)
C22 C23 C24 C25 -0.3(8)
C23 C24 C25 C26 0.7(7)
C22 C21 C26 C25 1.7(6)
Sn2 C21 C26 C25 -175.0(3)
C24 C25 C26 C21 -1.4(7)
C36 C31 C32 C33 -0.1(8)
Sn2 C31 C32 C33 176.6(4)
C31 C32 C33 C34 1.2(8)
C32 C33 C34 C35 -0.7(8)
C33 C34 C35 C36 -0.8(8)
C34 C35 C36 C31 2.0(8)
C32 C31 C36 C35 -1.5(7)
Sn2 C31 C36 C35 -178.3(4)
C46 C41 C42 C43 0.0
Sn2 C41 C42 C43 -178.7(2)
C41 C42 C43 C44 0.0
C42 C43 C44 C45 0.0
C43 C44 C45 C46 0.0
C44 C45 C46 C41 0.0
C42 C41 C46 C45 0.0
Sn2 C41 C46 C45 178.7(2)
